data_2209020
loop_
_publ_author_name
'Yang, Kai-Bin'
'Lin, Li-Rong'
'Huang, Rong-Bin'
'Zheng, Lan-Sun'

_publ_section_title
;
 7-Amino-1,2,3,4-tetrahydroquinazoline-2,4-dithione
;
_journal_coeditor_code TK2029
_journal_issue 5
_journal_name_full 'Acta Crystallographica Section E'
_journal_page_first o1938
_journal_page_last o1940
_journal_paper_doi 10.1107/S1600536806013535
_journal_volume 62
_journal_year 2006
_chemical_formula_iupac 'C8 H7 N3 S2'
_chemical_formula_moiety 'C8 H7 N3 S2'
_chemical_formula_sum 'C8 H7 N3 S2'
_chemical_formula_weight 209.29
_chemical_name_systematic
;
7-Amino-1,2,3,4-tetrahydroquinazoline-2,4-dithione
;
_space_group_IT_number 19
_symmetry_cell_setting orthorhombic
_symmetry_space_group_name_Hall 'P 2ac 2ab'
_symmetry_space_group_name_H-M 'P 21 21 21'
_atom_sites_solution_hydrogens geom
_atom_sites_solution_primary direct
_atom_sites_solution_secondary difmap
_audit_creation_method SHELXL-97
_cell_angle_alpha 90
_cell_angle_beta 90
_cell_angle_gamma 90
_cell_formula_units_Z 4
_cell_length_a 4.4190(10)
_cell_length_b 8.639(2)
_cell_length_c 22.260(5)
_cell_measurement_reflns_used 3174
_cell_measurement_temperature 123(2)
_cell_measurement_theta_max 28.1
_cell_measurement_theta_min 2.5
_cell_volume 849.8(3)
_computing_cell_refinement 'SAINT (Bruker, 2001)'
_computing_data_collection 'SMART (Bruker, 2001)'
_computing_data_reduction SAINT
_computing_molecular_graphics 'ORTEPII (Johnson, 1976)'
_computing_publication_material SHELXL97
_computing_structure_refinement 'SHELXL97 (Sheldrick, 1997)'
_computing_structure_solution 'SHELXS97 (Sheldrick, 1997)'
_diffrn_ambient_temperature 296(2)
_diffrn_measured_fraction_theta_full 0.994
_diffrn_measured_fraction_theta_max 0.994
_diffrn_measurement_device_type 'Bruker SMART APEX 2000 CCD'
_diffrn_measurement_method '\f and \w'
_diffrn_radiation_monochromator graphite
_diffrn_radiation_source 'fine-focus sealed tube'
_diffrn_radiation_type MoK\a
_diffrn_radiation_wavelength 0.71073
_diffrn_reflns_av_R_equivalents 0.024
_diffrn_reflns_av_sigmaI/netI 0.029
_diffrn_reflns_limit_h_max 5
_diffrn_reflns_limit_h_min -5
_diffrn_reflns_limit_k_max 6
_diffrn_reflns_limit_k_min -11
_diffrn_reflns_limit_l_max 27
_diffrn_reflns_limit_l_min -27
_diffrn_reflns_number 4846
_diffrn_reflns_theta_full 27.0
_diffrn_reflns_theta_max 27.0
_diffrn_reflns_theta_min 1.8
_diffrn_standards_decay_% '< 1'
_diffrn_standards_interval_count 0
_diffrn_standards_number 0
_exptl_absorpt_coefficient_mu 0.574
_exptl_absorpt_correction_T_max 0.966
_exptl_absorpt_correction_T_min 0.851
_exptl_absorpt_correction_type multi-scan
_exptl_absorpt_process_details '(SADABS; Sheldrick, 1996)'
_exptl_crystal_colour yellow
_exptl_crystal_density_diffrn 1.636
_exptl_crystal_density_method 'not measured'
_exptl_crystal_description block
_exptl_crystal_F_000 432
_exptl_crystal_size_max 0.29
_exptl_crystal_size_mid 0.16
_exptl_crystal_size_min 0.06
_refine_diff_density_max 0.60
_refine_diff_density_min -0.26
_refine_ls_abs_structure_details '(Flack, 1983), 719 Friedel pairs'
_refine_ls_abs_structure_Flack 0.07(12)
_refine_ls_extinction_method none
_refine_ls_goodness_of_fit_ref 1.17
_refine_ls_hydrogen_treatment constr
_refine_ls_matrix_type full
_refine_ls_number_parameters 118
_refine_ls_number_reflns 1845
_refine_ls_number_restraints 0
_refine_ls_restrained_S_all 1.17
_refine_ls_R_factor_all 0.040
_refine_ls_R_factor_gt 0.039
_refine_ls_shift/su_max 0.000
_refine_ls_shift/su_mean 0.000
_refine_ls_structure_factor_coef Fsqd
_refine_ls_weighting_details 'calc w=1/[\s^2^(Fo^2^)+(0.0542P)^2^+0.3576P] where P=(Fo^2^+2Fc^2^)/3'
_refine_ls_weighting_scheme calc
_refine_ls_wR_factor_gt 0.095
_refine_ls_wR_factor_ref 0.096
_reflns_number_gt 1803
_reflns_number_total 1845
_reflns_threshold_expression I>2\s(I)
_cod_data_source_file tk2029.cif
_cod_data_source_block I
_cod_database_code 2209020
_cod_database_fobs_code 2209020

loop_
_symmetry_equiv_pos_as_xyz
'x, y, z'
'-x+1/2, -y, z+1/2'
'-x, y+1/2, -z+1/2'
'x+1/2, -y+1/2, -z'

loop_
_atom_site_type_symbol
_atom_site_label
_atom_site_fract_x
_atom_site_fract_y
_atom_site_fract_z
_atom_site_U_iso_or_equiv
_atom_site_adp_type
_atom_site_calc_flag
_atom_site_refinement_flags
_atom_site_occupancy
S S1 0.57516(15) 0.16323(7) 0.26872(3) 0.01534(16) Uani d . 1
S S2 -0.01323(16) 0.49679(8) 0.11146(3) 0.02233(19) Uani d . 1
N N1 -0.4588(6) -0.2336(3) 0.05307(10) 0.0186(5) Uani d . 1
H H1B -0.4044 -0.3232 0.0685 0.022 Uiso calc R 1
H H1C -0.5908 -0.2306 0.0235 0.022 Uiso calc R 1
N N2 0.2069(5) 0.0387(2) 0.18779(10) 0.0141(5) Uani d . 1
H H2A 0.2636 -0.0509 0.2028 0.017 Uiso calc R 1
N N3 0.2477(5) 0.3031(3) 0.18504(10) 0.0151(5) Uani d . 1
H H3B 0.3295 0.3879 0.1997 0.018 Uiso calc R 1
C C1 -0.1263(6) -0.1001(3) 0.12226(11) 0.0139(5) Uani d . 1
H H1A -0.0687 -0.1949 0.1406 0.017 Uiso calc R 1
C C2 -0.3374(6) -0.0986(3) 0.07512(11) 0.0157(5) Uani d . 1
C C3 -0.4187(7) 0.0433(3) 0.04850(11) 0.0166(5) Uani d . 1
H H3A -0.5597 0.0447 0.0163 0.020 Uiso calc R 1
C C4 -0.2963(6) 0.1795(3) 0.06870(11) 0.0155(5) Uani d . 1
H H4A -0.3549 0.2743 0.0505 0.019 Uiso calc R 1
C C5 -0.0853(6) 0.1808(3) 0.11591(11) 0.0140(5) Uani d . 1
C C6 0.0492(6) 0.3210(3) 0.13797(10) 0.0146(5) Uani d . 1
C C7 0.3293(6) 0.1680(3) 0.21092(10) 0.0139(5) Uani d . 1
C C8 -0.0038(6) 0.0384(3) 0.14151(11) 0.0124(5) Uani d . 1

loop_
_atom_site_aniso_label
_atom_site_aniso_U_11
_atom_site_aniso_U_22
_atom_site_aniso_U_33
_atom_site_aniso_U_12
_atom_site_aniso_U_13
_atom_site_aniso_U_23
S1 0.0183(3) 0.0135(3) 0.0142(3) 0.0010(3) -0.0038(2) -0.0001(2)
S2 0.0312(4) 0.0114(3) 0.0244(3) 0.0014(3) -0.0086(3) 0.0020(3)
N1 0.0184(11) 0.0149(10) 0.0225(11) -0.0008(10) -0.0039(9) -0.0013(9)
N2 0.0157(11) 0.0090(11) 0.0176(11) 0.0030(8) -0.0009(9) 0.0018(8)
N3 0.0188(11) 0.0112(11) 0.0152(10) -0.0014(8) -0.0040(9) -0.0023(8)
C1 0.0150(12) 0.0097(11) 0.0168(12) 0.0006(10) 0.0020(9) 0.0007(9)
C2 0.0131(12) 0.0190(13) 0.0152(11) -0.0008(10) 0.0044(10) -0.0026(10)
C3 0.0170(12) 0.0185(13) 0.0145(11) 0.0020(10) -0.0004(10) -0.0024(9)
C4 0.0170(12) 0.0141(12) 0.0154(11) 0.0028(10) 0.0023(10) 0.0031(11)
C5 0.0136(11) 0.0131(11) 0.0153(10) 0.0020(10) 0.0007(10) 0.0017(10)
C6 0.0152(12) 0.0141(11) 0.0145(10) 0.0014(11) 0.0035(10) -0.0016(10)
C7 0.0148(12) 0.0145(11) 0.0124(10) 0.0005(11) 0.0020(9) -0.0013(10)
C8 0.0136(12) 0.0126(11) 0.0111(10) 0.0031(9) 0.0014(9) -0.0018(9)

loop_
_atom_type_symbol
_atom_type_description
_atom_type_scat_dispersion_real
_atom_type_scat_dispersion_imag
_atom_type_scat_source
C C 0.0033 0.0016 'International Tables Vol C Tables 4.2.6.8 and 6.1.1.4'
H H 0.0000 0.0000 'International Tables Vol C Tables 4.2.6.8 and 6.1.1.4'
N N 0.0061 0.0033 'International Tables Vol C Tables 4.2.6.8 and 6.1.1.4'
S S 0.1246 0.1234 'International Tables Vol C Tables 4.2.6.8 and 6.1.1.4'

loop_
_geom_angle_atom_site_label_1
_geom_angle_atom_site_label_2
_geom_angle_atom_site_label_3
_geom_angle
_geom_angle_publ_flag
C2 N1 H1B 120.0 ?
C2 N1 H1C 120.0 ?
H1B N1 H1C 120.0 ?
C7 N2 C8 123.8(2) yes
C7 N2 H2A 118.1 ?
C8 N2 H2A 118.1 ?
C7 N3 C6 126.3(2) yes
C7 N3 H3B 116.8 ?
C6 N3 H3B 116.8 ?
C8 C1 C2 119.0(2) ?
C8 C1 H1A 120.5 ?
C2 C1 H1A 120.5 ?
N1 C2 C1 121.2(2) ?
N1 C2 C3 119.3(2) ?
C1 C2 C3 119.5(2) ?
C4 C3 C2 120.6(2) ?
C4 C3 H3A 119.7 ?
C2 C3 H3A 119.7 ?
C3 C4 C5 120.9(2) ?
C3 C4 H4A 119.5 ?
C5 C4 H4A 119.5 ?
C8 C5 C4 117.9(2) ?
C8 C5 C6 119.6(2) ?
C4 C5 C6 122.5(2) ?
N3 C6 C5 115.5(2) yes
N3 C6 S2 118.8(2) yes
C5 C6 S2 125.8(2) yes
N2 C7 N3 116.6(2) yes
N2 C7 S1 122.1(2) yes
N3 C7 S1 121.3(2) yes
C1 C8 N2 119.7(2) ?
C1 C8 C5 122.2(2) ?
N2 C8 C5 118.1(2) ?

loop_
_geom_bond_atom_site_label_1
_geom_bond_atom_site_label_2
_geom_bond_distance
_geom_bond_publ_flag
S1 C7 1.684(3) yes
S2 C6 1.653(3) yes
N1 C2 1.374(3) ?
N1 H1B 0.8800 ?
N1 H1C 0.8800 ?
N2 C7 1.343(3) yes
N2 C8 1.389(3) yes
N2 H2A 0.8800 ?
N3 C7 1.351(3) yes
N3 C6 1.375(3) yes
N3 H3B 0.8800 ?
C1 C8 1.381(3) ?
C1 C2 1.404(4) ?
C1 H1A 0.9500 ?
C2 C3 1.409(4) ?
C3 C4 1.370(4) ?
C3 H3A 0.9500 ?
C4 C5 1.405(3) ?
C4 H4A 0.9500 ?
C5 C8 1.403(3) ?
C5 C6 1.436(4) yes

loop_
_geom_hbond_atom_site_label_D
_geom_hbond_atom_site_label_H
_geom_hbond_atom_site_label_A
_geom_hbond_site_symmetry_A
_geom_hbond_distance_DH
_geom_hbond_distance_HA
_geom_hbond_distance_DA
_geom_hbond_angle_DHA
N1 H1B S2 1_545 0.88 2.51 3.315(3) 152
N1 H1C N1 4_445 0.88 2.38 3.247(3) 171
N2 H2A S1 3_645 0.88 2.65 3.520(2) 171
N3 H3B S1 3_655 0.88 2.52 3.369(2) 164

loop_
_cod_related_entry_id
_cod_related_entry_database
_cod_related_entry_code
1 ChemSpider 21128285
